data_4330643
loop_
_publ_author_name
'Subhadip Neogi'
'Gregor Schnakenburg'
'Yvonne Lorenz'
'Marianne Engeser'
'Michael Schmittel'

_publ_contact_author_address
;      Institut f\"ur Organische Chemie I
       Universit\"at Siegen
       Adolf-Reichwein-Str. 2
       D-57068 Siegen
       Germany
;
_publ_contact_author_email schmittel@chemie.uni-siegen.de
_publ_contact_author_fax '0049 271 740-3270'
_publ_contact_author_name 'Schmittel, Michael'
_publ_contact_author_phone '0049 271 740-4356'
_publ_section_title
;
 Implications of Stoichiometry-Controlled Structural Changeover Between
 Heteroleptic Trigonal [Cu(phenAr2)(py)]+ and Tetragonal
 [Cu(phenAr2)(py)2]+ Motifs for Solution and Solid-State Supramolecular
 Self-Assembly
;
_journal_name_full 'Inorganic Chemistry'
_journal_page_first 10832
_journal_page_last 10841
_journal_paper_doi 10.1021/ic301286w
_journal_volume 51
_journal_year 2012
_chemical_formula_moiety 'C40 H36 CU N4 , P F6'
_chemical_formula_sum 'C40 H36 Cu F6 N4 P'
_chemical_formula_weight 781.24
_chemical_name_systematic
; 
 ? 
;
_space_group_IT_number 14
_symmetry_cell_setting monoclinic
_symmetry_space_group_name_Hall '-P 2yn'
_symmetry_space_group_name_H-M 'P 1 21/n 1'
_atom_sites_solution_hydrogens geom
_atom_sites_solution_primary direct
_atom_sites_solution_secondary difmap
_audit_creation_method SHELXL-97
_cell_angle_alpha 90.00
_cell_angle_beta 95.5470(10)
_cell_angle_gamma 90.00
_cell_formula_units_Z 8
_cell_length_a 14.5479(7)
_cell_length_b 36.7355(17)
_cell_length_c 16.9674(8)
_cell_measurement_reflns_used 8192
_cell_measurement_temperature 172(2)
_cell_measurement_theta_max 23
_cell_measurement_theta_min 3
_cell_volume 9025.3(7)
_computing_cell_refinement 'SAINT (Siemens, 1995)'
_computing_data_collection 'SMART (Siemens, 1995)'
_computing_data_reduction 'SAINT (Siemens, 1995)'
_computing_publication_material 'SHELXL-97 (Sheldrick, 1997)'
_computing_structure_refinement 'SHELXL-97 (Sheldrick, 1997)'
_computing_structure_solution 'SHELXS-97 (Sheldrick, 1997)'
_diffrn_ambient_temperature 172(2)
_diffrn_measured_fraction_theta_full 0.952
_diffrn_measured_fraction_theta_max 0.952
_diffrn_measurement_device_type SIEMENS_SMART_CCD
_diffrn_measurement_method \w
_diffrn_radiation_monochromator graphite
_diffrn_radiation_source 'normal-focus sealed tube'
_diffrn_radiation_type MoK\a
_diffrn_radiation_wavelength 0.71073
_diffrn_reflns_av_R_equivalents 0.1854
_diffrn_reflns_av_sigmaI/netI 0.3223
_diffrn_reflns_limit_h_max 17
_diffrn_reflns_limit_h_min -17
_diffrn_reflns_limit_k_max 43
_diffrn_reflns_limit_k_min -44
_diffrn_reflns_limit_l_max 20
_diffrn_reflns_limit_l_min -20
_diffrn_reflns_number 73883
_diffrn_reflns_theta_full 25.35
_diffrn_reflns_theta_max 25.35
_diffrn_reflns_theta_min 1.33
_diffrn_standards_decay_% 0.0
_diffrn_standards_interval_time 1600
_diffrn_standards_number 665
_exptl_absorpt_coefficient_mu 0.573
_exptl_absorpt_correction_T_max 0.751
_exptl_absorpt_correction_T_min 0.600
_exptl_absorpt_correction_type multi-scan
_exptl_absorpt_process_details 'SADABS (Sheldrick, 2000)'
_exptl_crystal_colour red
_exptl_crystal_density_diffrn 1.150
_exptl_crystal_description block
_exptl_crystal_F_000 3216
_exptl_crystal_size_max 0.80
_exptl_crystal_size_mid 0.80
_exptl_crystal_size_min 0.50
_refine_diff_density_max 0.727
_refine_diff_density_min -0.678
_refine_diff_density_rms 0.121
_refine_ls_extinction_method none
_refine_ls_goodness_of_fit_ref 1.093
_refine_ls_hydrogen_treatment constr
_refine_ls_matrix_type full
_refine_ls_number_parameters 886
_refine_ls_number_reflns 15740
_refine_ls_number_restraints 0
_refine_ls_restrained_S_all 1.093
_refine_ls_R_factor_all 0.2568
_refine_ls_R_factor_gt 0.1281
_refine_ls_shift/su_max 0.001
_refine_ls_shift/su_mean 0.000
_refine_ls_structure_factor_coef Fsqd
_refine_ls_weighting_details 'calc w=1/[\s^2^(Fo^2^)+(0.10P)^2^] where P=(Fo^2^+2Fc^2^)/3'
_refine_ls_weighting_scheme calc
_refine_ls_wR_factor_gt 0.2833
_refine_ls_wR_factor_ref 0.3082
_reflns_number_gt 5230
_reflns_number_total 15740
_reflns_threshold_expression I>2sigma(I)
_cod_data_source_file ic301286w_si_003.cif
_cod_data_source_block C3(II)
_cod_original_sg_symbol_H-M 'P 21/n'
_cod_database_code 4330643

loop_
_symmetry_equiv_pos_as_xyz
'x, y, z'
'x+1/2, -y+1/2, z+1/2'
'-x, -y, -z'
'-x-1/2, y-1/2, -z-1/2'

loop_
_atom_site_label
_atom_site_type_symbol
_atom_site_fract_x
_atom_site_fract_y
_atom_site_fract_z
_atom_site_U_iso_or_equiv
_atom_site_adp_type
_atom_site_occupancy
_atom_site_symmetry_multiplicity
_atom_site_calc_flag
_atom_site_refinement_flags
Cu1 Cu 0.78474(8) 0.11167(3) 0.73421(7) 0.0486(4) Uani 1 1 d .
Cu2 Cu 0.31270(9) 0.08452(3) 0.19575(7) 0.0517(4) Uani 1 1 d .
P1 P -0.7930(3) -0.01787(12) -0.2972(3) 0.0844(12) Uani 1 1 d .
C45 C 0.1169(9) 0.1088(5) 0.3906(10) 0.122(6) Uani 1 1 d .
H45A H 0.0972 0.1329 0.4005 0.147 Uiso 1 1 calc R
N7 N 0.2743(5) 0.3289(2) 0.2310(5) 0.039(2) Uani 1 1 d .
N8 N 0.2875(7) 0.1417(3) 0.1956(6) 0.070(3) Uani 1 1 d .
C22 C 0.6185(6) 0.0969(3) 0.8516(5) 0.028(2) Uani 1 1 d .
C10 C 0.7118(7) 0.1007(2) 0.8967(6) 0.040(3) Uani 1 1 d .
N4 N 0.3304(6) 0.0677(2) 0.0869(5) 0.038(2) Uani 1 1 d .
N5 N 0.7005(5) 0.0972(2) 0.6451(5) 0.036(2) Uani 1 1 d .
C7 C 0.8841(7) 0.0979(2) 0.9758(6) 0.040(3) Uani 1 1 d .
C63 C 0.5774(8) 0.0865(3) 0.5123(6) 0.056(3) Uani 1 1 d .
C41 C 0.2601(8) 0.0456(3) 0.0571(6) 0.044(3) Uani 1 1 d .
C12 C 0.9459(6) 0.0998(2) 0.8427(5) 0.023(2) Uani 1 1 d .
C43 C 0.1446(7) 0.0585(4) 0.3079(8) 0.063(4) Uani 1 1 d .
C11 C 0.8695(7) 0.0993(2) 0.8892(6) 0.042(3) Uani 1 1 d .
C62 C 0.5486(9) 0.1020(4) 0.5757(8) 0.095(5) Uani 1 1 d .
H62A H 0.4865 0.1098 0.5768 0.114 Uiso 1 1 calc R
C9 C 0.7254(7) 0.0995(3) 0.9808(6) 0.050(3) Uani 1 1 d .
H9A H 0.6742 0.0990 1.0116 0.059 Uiso 1 1 calc R
N1 N 0.9245(5) 0.1034(2) 0.7650(5) 0.042(2) Uani 1 1 d .
N2 N 0.7828(5) 0.10068(18) 0.8536(5) 0.037(2) Uani 1 1 d .
C35 C 0.1320(9) -0.0052(3) 0.0007(8) 0.060(3) Uani 1 1 d .
H35A H 0.0933 -0.0253 -0.0146 0.072 Uiso 1 1 calc R
C75 C 0.2329(8) 0.3122(3) 0.1642(7) 0.067(3) Uani 1 1 d .
H75A H 0.2005 0.3263 0.1236 0.080 Uiso 1 1 calc R
C79 C 0.2163(8) 0.1944(3) 0.1665(7) 0.065(3) Uani 1 1 d .
H79A H 0.1641 0.2067 0.1411 0.078 Uiso 1 1 calc R
C38 C 0.3257(11) 0.0439(4) -0.0716(9) 0.091(4) Uani 1 1 d .
H38A H 0.3231 0.0367 -0.1255 0.109 Uiso 1 1 calc R
F1 F -0.6910(4) -0.0073(2) -0.2583(4) 0.107(3) Uani 1 1 d .
C65 C 0.7295(8) 0.0880(4) 0.5785(8) 0.099(5) Uani 1 1 d .
H65A H 0.7940 0.0853 0.5756 0.118 Uiso 1 1 calc R
C8 C 0.8118(7) 0.0989(3) 1.0154(6) 0.050(3) Uani 1 1 d .
H8A H 0.8209 0.0994 1.0715 0.059 Uiso 1 1 calc R
C61 C 0.6141(10) 0.1063(4) 0.6415(7) 0.088(4) Uani 1 1 d .
H61A H 0.5931 0.1169 0.6875 0.106 Uiso 1 1 calc R
C4 C 1.0401(7) 0.0962(3) 0.8790(7) 0.049(3) Uani 1 1 d .
C13 C 0.9663(7) 0.1118(4) 0.6284(7) 0.052(3) Uani 1 1 d .
C78 C 0.2854(8) 0.2144(3) 0.2078(7) 0.067(4) Uani 1 1 d .
C44 C 0.1004(9) 0.0930(5) 0.3137(8) 0.088(5) Uani 1 1 d .
C66 C 0.3688(7) 0.0932(3) 0.3589(7) 0.060(3) Uani 1 1 d .
H66A H 0.3092 0.1040 0.3563 0.072 Uiso 1 1 calc R
C31 C 0.1403(9) 0.0413(4) 0.2320(9) 0.078(4) Uani 1 1 d .
C5 C 1.0525(8) 0.0949(3) 0.9615(7) 0.061(3) Uani 1 1 d .
H5A H 1.1135 0.0931 0.9868 0.073 Uiso 1 1 calc R
C47 C 0.1999(10) 0.0589(6) 0.4407(13) 0.117(7) Uani 1 1 d .
H47A H 0.2379 0.0503 0.4856 0.140 Uiso 1 1 calc R
C42 C 0.1966(7) 0.0354(2) 0.1048(7) 0.039(3) Uani 1 1 d .
C16 C 0.9079(8) 0.1240(5) 0.4750(7) 0.080(4) Uani 1 1 d .
C74 C 0.2386(9) 0.2753(4) 0.1565(9) 0.094(5) Uani 1 1 d .
H74A H 0.2166 0.2640 0.1079 0.113 Uiso 1 1 calc R
C72 C 0.3165(8) 0.2712(3) 0.2858(6) 0.052(3) Uani 1 1 d .
H72A H 0.3485 0.2586 0.3292 0.062 Uiso 1 1 calc R
F2 F -0.8941(5) -0.0297(2) -0.3307(5) 0.134(3) Uani 1 1 d .
C80 C 0.2214(9) 0.1569(3) 0.1614(7) 0.071(4) Uani 1 1 d .
H80A H 0.1741 0.1434 0.1319 0.086 Uiso 1 1 calc R
C25 C 0.4479(7) 0.0948(4) 0.7729(7) 0.062(3) Uani 1 1 d .
F3 F -0.8010(6) -0.0399(3) -0.2208(6) 0.148(3) Uani 1 1 d .
C54 C 0.5444(11) 0.1576(5) 0.1070(9) 0.108(5) Uani 1 1 d .
H54A H 0.5462 0.1833 0.1024 0.130 Uiso 1 1 calc R
C73 C 0.2766(7) 0.2541(3) 0.2194(6) 0.046(3) Uani 1 1 d .
C40 C 0.3913(7) 0.0773(3) 0.0393(7) 0.051(3) Uani 1 1 d .
C14 C 0.9547(7) 0.1478(4) 0.6097(7) 0.062(3) Uani 1 1 d .
C26 C 0.4960(7) 0.0637(3) 0.7818(6) 0.051(3) Uani 1 1 d .
H26A H 0.4709 0.0411 0.7629 0.061 Uiso 1 1 calc R
C76 C 0.3673(9) 0.1613(4) 0.2333(8) 0.081(4) Uani 1 1 d .
H76A H 0.4233 0.1488 0.2486 0.097 Uiso 1 1 calc R
C67 C 0.4257(8) 0.0967(3) 0.4290(6) 0.064(3) Uani 1 1 d .
H67A H 0.4036 0.1088 0.4730 0.077 Uiso 1 1 calc R
C69 C 0.5379(7) 0.0640(3) 0.3726(7) 0.056(3) Uani 1 1 d .
H69A H 0.5970 0.0529 0.3745 0.067 Uiso 1 1 calc R
C37 C 0.2635(8) 0.0314(3) -0.0278(8) 0.066(4) Uani 1 1 d .
C27 C 0.5851(7) 0.0663(3) 0.8203(6) 0.040(3) Uani 1 1 d .
C68 C 0.5121(7) 0.0831(3) 0.4352(6) 0.050(3) Uani 1 1 d .
F5 F -0.7542(5) -0.0546(2) -0.3331(5) 0.117(3) Uani 1 1 d .
C39 C 0.3936(8) 0.0669(4) -0.0428(8) 0.081(4) Uani 1 1 d .
H39A H 0.4396 0.0755 -0.0743 0.097 Uiso 1 1 calc R
C49 C 0.0449(8) 0.1092(4) 0.2516(7) 0.086(4) Uani 1 1 d .
H49A H -0.0040 0.0922 0.2319 0.128 Uiso 1 1 calc R
H49B H 0.0827 0.1153 0.2087 0.128 Uiso 1 1 calc R
H49C H 0.0171 0.1314 0.2707 0.128 Uiso 1 1 calc R
C56 C 0.6238(9) 0.1030(5) 0.1560(7) 0.086(4) Uani 1 1 d .
H56A H 0.6756 0.0919 0.1847 0.104 Uiso 1 1 calc R
C6 C 0.9829(8) 0.0961(3) 1.0058(6) 0.054(3) Uani 1 1 d .
H6A H 0.9975 0.0959 1.0616 0.065 Uiso 1 1 calc R
C23 C 0.5654(7) 0.1288(3) 0.8455(6) 0.049(3) Uani 1 1 d .
C53 C 0.4701(9) 0.1399(3) 0.0685(8) 0.064(3) Uani 1 1 d .
N3 N 0.2003(6) 0.0495(2) 0.1795(6) 0.046(2) Uani 1 1 d .
C29 C 0.3473(8) 0.0937(4) 0.7277(8) 0.101(5) Uani 1 1 d .
H29A H 0.3505 0.0843 0.6739 0.152 Uiso 1 1 calc R
H29B H 0.3214 0.1184 0.7249 0.152 Uiso 1 1 calc R
H29C H 0.3078 0.0778 0.7562 0.152 Uiso 1 1 calc R
C21 C 0.9752(8) 0.0464(4) 0.6006(7) 0.086(4) Uani 1 1 d .
H21A H 0.9625 0.0435 0.6560 0.130 Uiso 1 1 calc R
H21B H 1.0397 0.0401 0.5953 0.130 Uiso 1 1 calc R
H21C H 0.9346 0.0303 0.5670 0.130 Uiso 1 1 calc R
C19 C 0.9836(10) 0.1824(4) 0.6622(9) 0.121(6) Uani 1 1 d .
H19A H 0.9755 0.1772 0.7178 0.182 Uiso 1 1 calc R
H19B H 0.9446 0.2031 0.6442 0.182 Uiso 1 1 calc R
H19C H 1.0484 0.1884 0.6572 0.182 Uiso 1 1 calc R
C18 C 0.9581(8) 0.0845(5) 0.5760(8) 0.074(4) Uani 1 1 d .
C52 C 0.4759(6) 0.1000(3) 0.0741(5) 0.035(2) Uani 1 1 d .
F4 F -0.7797(8) -0.0011(4) -0.3714(7) 0.193(5) Uani 1 1 d .
C2 C 1.0850(10) 0.1021(4) 0.7494(10) 0.103(5) Uani 1 1 d .
H2A H 1.1334 0.1027 0.7157 0.123 Uiso 1 1 calc R
C28 C 0.5949(8) 0.1644(4) 0.8809(7) 0.082(4) Uani 1 1 d .
H28A H 0.5425 0.1813 0.8765 0.123 Uiso 1 1 calc R
H28B H 0.6449 0.1745 0.8526 0.123 Uiso 1 1 calc R
H28C H 0.6170 0.1610 0.9368 0.123 Uiso 1 1 calc R
C60 C 0.5582(9) 0.0375(4) 0.1145(8) 0.096(5) Uani 1 1 d .
H60A H 0.4967 0.0264 0.1113 0.144 Uiso 1 1 calc R
H60B H 0.5941 0.0296 0.1634 0.144 Uiso 1 1 calc R
H60C H 0.5898 0.0298 0.0688 0.144 Uiso 1 1 calc R
C36 C 0.1821(9) 0.0068(3) -0.0528(8) 0.077(4) Uani 1 1 d .
H36A H 0.1680 0.0004 -0.1068 0.092 Uiso 1 1 calc R
C32 C 0.0682(8) 0.0123(3) 0.2018(9) 0.076(4) Uani 1 1 d .
H32A H 0.0232 0.0039 0.2346 0.091 Uiso 1 1 calc R
C34 C 0.1276(7) 0.0071(3) 0.0751(9) 0.063(4) Uani 1 1 d .
C48 C 0.2016(11) 0.0353(6) 0.3799(11) 0.109(6) Uani 1 1 d .
F6 F -0.8361(6) 0.0139(2) -0.2537(5) 0.135(3) Uani 1 1 d .
C24 C 0.4782(8) 0.1284(4) 0.8047(7) 0.065(3) Uani 1 1 d .
H24A H 0.4411 0.1497 0.7987 0.077 Uiso 1 1 calc R
C3 C 1.1049(8) 0.0975(3) 0.8301(8) 0.068(4) Uani 1 1 d .
H3A H 1.1676 0.0952 0.8509 0.082 Uiso 1 1 calc R
C57 C 0.5486(9) 0.0811(4) 0.1145(8) 0.075(4) Uani 1 1 d .
C77 C 0.3609(10) 0.1966(4) 0.2461(9) 0.087(4) Uani 1 1 d .
H77A H 0.4061 0.2093 0.2799 0.104 Uiso 1 1 calc R
C58 C 0.3958(8) 0.1583(3) 0.0197(7) 0.071(4) Uani 1 1 d .
H58A H 0.4007 0.1846 0.0282 0.107 Uiso 1 1 calc R
H58B H 0.3360 0.1497 0.0345 0.107 Uiso 1 1 calc R
H58C H 0.4009 0.1528 -0.0362 0.107 Uiso 1 1 calc R
N6 N 0.3923(6) 0.0757(2) 0.2947(5) 0.055(3) Uani 1 1 d .
C20 C 0.8692(10) 0.1342(5) 0.3864(8) 0.156(8) Uani 1 1 d .
H20A H 0.8125 0.1204 0.3714 0.234 Uiso 1 1 calc R
H20B H 0.9156 0.1281 0.3503 0.234 Uiso 1 1 calc R
H20C H 0.8559 0.1603 0.3831 0.234 Uiso 1 1 calc R
C70 C 0.4732(7) 0.0612(2) 0.3034(6) 0.036(2) Uani 1 1 d .
H70A H 0.4918 0.0475 0.2602 0.043 Uiso 1 1 calc R
C71 C 0.3051(9) 0.3091(4) 0.2833(9) 0.084(4) Uani 1 1 d .
H71A H 0.3254 0.3212 0.3313 0.101 Uiso 1 1 calc R
C55 C 0.6148(11) 0.1413(5) 0.1507(8) 0.095(5) Uani 1 1 d .
C50 C 0.1812(12) 0.1093(6) 0.5395(11) 0.172(8) Uani 1 1 d .
H50A H 0.2067 0.0929 0.5816 0.258 Uiso 1 1 calc R
H50B H 0.1218 0.1189 0.5528 0.258 Uiso 1 1 calc R
H50C H 0.2242 0.1295 0.5340 0.258 Uiso 1 1 calc R
C17 C 0.9292(9) 0.0871(4) 0.4956(8) 0.084(4) Uani 1 1 d .
H17A H 0.9244 0.0672 0.4597 0.101 Uiso 1 1 calc R
C1 C 0.9906(8) 0.1061(3) 0.7168(6) 0.049(3) Uani 1 1 d .
C51 C 0.2433(12) -0.0003(5) 0.3595(10) 0.148(7) Uani 1 1 d .
H51A H 0.2483 -0.0162 0.4061 0.223 Uiso 1 1 calc R
H51B H 0.3048 0.0039 0.3424 0.223 Uiso 1 1 calc R
H51C H 0.2040 -0.0119 0.3165 0.223 Uiso 1 1 calc R
C30 C 0.6435(8) 0.0319(3) 0.8301(7) 0.078(4) Uani 1 1 d .
H30A H 0.6713 0.0301 0.8849 0.117 Uiso 1 1 calc R
H30B H 0.6923 0.0328 0.7942 0.117 Uiso 1 1 calc R
H30C H 0.6043 0.0106 0.8175 0.117 Uiso 1 1 calc R
C15 C 0.9254(8) 0.1577(4) 0.5262(8) 0.083(4) Uani 1 1 d .
H15A H 0.9185 0.1820 0.5072 0.099 Uiso 1 1 calc R
C64 C 0.6688(9) 0.0820(5) 0.5098(8) 0.138(7) Uani 1 1 d .
H64A H 0.6923 0.0746 0.4620 0.166 Uiso 1 1 calc R
C46 C 0.1659(11) 0.0866(6) 0.4549(9) 0.097(6) Uani 1 1 d .
C33 C 0.0708(10) -0.0005(4) 0.1298(9) 0.081(4) Uani 1 1 d .
H33A H 0.0246 -0.0181 0.1143 0.097 Uiso 1 1 calc R
C59 C 0.6927(14) 0.1659(6) 0.1965(11) 0.216(12) Uani 1 1 d .
H59A H 0.6719 0.1913 0.1964 0.323 Uiso 1 1 calc R
H59B H 0.7495 0.1642 0.1700 0.323 Uiso 1 1 calc R
H59C H 0.7047 0.1574 0.2512 0.323 Uiso 1 1 calc R

loop_
_atom_site_aniso_label
_atom_site_aniso_U_11
_atom_site_aniso_U_22
_atom_site_aniso_U_33
_atom_site_aniso_U_23
_atom_site_aniso_U_13
_atom_site_aniso_U_12
Cu1 0.0406(8) 0.0686(9) 0.0341(8) -0.0004(7) -0.0086(6) -0.0038(7)
Cu2 0.0536(9) 0.0631(9) 0.0358(8) -0.0057(7) -0.0086(6) -0.0179(7)
P1 0.080(3) 0.096(3) 0.074(3) -0.024(3) -0.013(2) 0.014(2)
C45 0.048(9) 0.24(2) 0.084(13) 0.004(14) 0.026(9) 0.008(11)
N7 0.032(5) 0.053(6) 0.027(5) -0.003(5) -0.016(4) -0.005(4)
N8 0.075(8) 0.072(7) 0.065(7) -0.017(6) 0.007(6) -0.014(6)
C22 0.027(6) 0.036(6) 0.021(5) -0.017(5) 0.004(4) 0.019(5)
C10 0.036(6) 0.042(6) 0.043(7) -0.026(5) 0.018(6) -0.019(5)
N4 0.027(5) 0.039(5) 0.047(6) 0.002(4) -0.005(5) 0.004(4)
N5 0.006(4) 0.052(5) 0.051(6) -0.012(5) 0.002(4) 0.004(4)
C7 0.034(7) 0.050(7) 0.038(7) -0.011(5) 0.010(6) -0.009(5)
C63 0.052(8) 0.084(9) 0.031(7) -0.032(6) 0.007(6) 0.003(6)
C41 0.061(8) 0.036(7) 0.032(7) 0.000(6) -0.011(6) 0.021(6)
C12 0.013(5) 0.030(5) 0.027(6) -0.003(4) 0.003(5) -0.005(4)
C43 0.024(6) 0.091(10) 0.073(10) 0.038(9) 0.005(7) 0.008(6)
C11 0.046(7) 0.033(6) 0.045(7) -0.019(5) -0.001(6) -0.010(5)
C62 0.056(9) 0.170(15) 0.054(9) 0.004(9) -0.017(7) 0.026(9)
C9 0.027(6) 0.079(8) 0.042(7) -0.016(6) -0.003(5) -0.007(5)
N1 0.023(5) 0.053(6) 0.051(6) -0.011(5) 0.007(5) -0.010(4)
N2 0.028(5) 0.028(5) 0.052(6) -0.005(4) -0.008(5) -0.010(4)
C35 0.088(10) 0.033(7) 0.052(9) -0.009(7) -0.028(8) -0.009(6)
C75 0.084(9) 0.035(8) 0.078(10) 0.005(7) -0.007(8) 0.008(6)
C79 0.071(9) 0.061(9) 0.062(9) 0.013(7) 0.003(7) 0.010(7)
C38 0.098(12) 0.095(11) 0.075(11) -0.028(9) -0.024(9) -0.012(9)
F1 0.054(5) 0.144(7) 0.116(6) -0.017(5) -0.031(4) -0.003(4)
C65 0.038(7) 0.163(14) 0.095(11) -0.091(10) 0.003(8) 0.031(8)
C8 0.047(7) 0.069(8) 0.031(6) -0.014(5) -0.003(6) -0.002(6)
C61 0.100(12) 0.129(12) 0.037(8) -0.032(8) 0.008(8) -0.007(10)
C4 0.045(7) 0.066(8) 0.037(7) -0.015(6) 0.007(6) 0.003(6)
C13 0.050(7) 0.057(9) 0.048(8) -0.017(7) 0.005(6) -0.023(6)
C78 0.046(8) 0.058(9) 0.092(10) -0.007(7) -0.020(7) -0.006(7)
C44 0.052(9) 0.164(15) 0.042(9) 0.064(10) -0.019(7) -0.012(9)
C66 0.034(7) 0.090(9) 0.056(8) 0.002(7) 0.008(6) -0.011(6)
C31 0.072(10) 0.094(11) 0.068(11) 0.025(9) 0.007(9) -0.016(8)
C5 0.038(7) 0.088(9) 0.053(8) 0.004(7) -0.018(6) 0.005(6)
C47 0.037(10) 0.19(2) 0.125(19) -0.016(16) 0.024(11) -0.012(12)
C42 0.038(7) 0.023(6) 0.049(8) -0.006(6) -0.029(6) -0.004(5)
C16 0.059(9) 0.136(14) 0.046(9) -0.007(9) 0.009(7) -0.012(9)
C74 0.095(11) 0.070(11) 0.108(12) -0.011(9) -0.045(9) 0.007(8)
C72 0.087(9) 0.050(8) 0.018(6) 0.007(5) -0.002(6) -0.008(6)
F2 0.079(6) 0.164(8) 0.153(8) -0.043(6) -0.016(6) 0.002(5)
C80 0.080(10) 0.051(9) 0.073(9) 0.027(7) -0.044(8) -0.012(7)
C25 0.041(8) 0.090(10) 0.057(8) -0.003(8) 0.018(6) 0.002(8)
F3 0.125(8) 0.163(9) 0.155(10) -0.015(7) 0.007(7) -0.004(6)
C54 0.094(12) 0.156(16) 0.069(11) 0.016(10) -0.019(9) 0.008(12)
C73 0.060(8) 0.032(7) 0.041(7) 0.012(6) -0.017(6) 0.010(5)
C40 0.020(6) 0.079(9) 0.051(8) -0.013(7) -0.010(6) -0.002(6)
C14 0.051(8) 0.088(11) 0.050(9) -0.004(8) 0.024(6) 0.012(7)
C26 0.039(7) 0.068(8) 0.046(7) -0.014(6) 0.005(6) 0.010(6)
C76 0.070(9) 0.066(10) 0.101(11) -0.017(8) -0.026(8) -0.005(8)
C67 0.052(8) 0.106(10) 0.035(7) -0.008(7) 0.008(6) 0.008(7)
C69 0.033(7) 0.078(8) 0.054(8) -0.019(7) -0.002(6) 0.015(6)
C37 0.041(8) 0.059(8) 0.096(12) -0.016(8) -0.013(7) -0.004(6)
C27 0.034(7) 0.040(7) 0.044(7) 0.019(6) -0.001(5) -0.005(5)
C68 0.026(6) 0.068(8) 0.057(8) -0.034(6) 0.007(6) 0.000(6)
F5 0.108(6) 0.122(7) 0.118(7) -0.031(6) 0.003(5) -0.001(5)
C39 0.060(9) 0.116(11) 0.060(9) -0.022(8) -0.017(7) -0.019(8)
C49 0.068(9) 0.124(11) 0.066(9) -0.022(9) 0.014(7) 0.009(8)
C56 0.066(9) 0.124(14) 0.068(10) -0.002(9) -0.001(7) -0.032(9)
C6 0.067(9) 0.055(7) 0.038(7) 0.000(6) 0.000(6) 0.010(6)
C23 0.036(7) 0.065(8) 0.044(7) 0.012(6) -0.002(6) 0.015(6)
C53 0.061(9) 0.045(8) 0.084(10) 0.005(7) 0.007(8) 0.005(7)
N3 0.039(5) 0.042(5) 0.054(6) 0.010(5) -0.015(5) 0.014(4)
C29 0.057(9) 0.159(14) 0.085(10) 0.037(9) -0.009(8) -0.019(9)
C21 0.070(9) 0.123(13) 0.063(9) -0.012(9) -0.008(7) 0.002(9)
C19 0.123(13) 0.098(12) 0.144(15) -0.010(11) 0.020(11) 0.044(10)
C18 0.050(8) 0.130(14) 0.045(9) 0.031(10) 0.007(7) -0.014(8)
C52 0.035(6) 0.046(7) 0.024(6) 0.007(5) 0.007(5) -0.006(5)
F4 0.188(11) 0.269(14) 0.122(9) 0.038(9) 0.014(8) -0.001(10)
C2 0.074(11) 0.126(13) 0.110(14) -0.024(10) 0.018(10) 0.002(9)
C28 0.050(8) 0.137(13) 0.062(9) 0.007(9) 0.022(7) 0.014(8)
C60 0.073(9) 0.115(13) 0.102(12) -0.028(9) 0.015(8) 0.019(8)
C36 0.100(11) 0.068(9) 0.060(10) -0.037(8) -0.003(8) -0.005(8)
C32 0.057(9) 0.086(10) 0.082(11) 0.048(9) -0.007(8) -0.003(7)
C34 0.033(7) 0.076(9) 0.078(11) 0.029(9) -0.011(7) 0.002(6)
C48 0.086(13) 0.129(16) 0.112(15) -0.029(13) 0.014(11) -0.030(11)
F6 0.150(8) 0.115(7) 0.140(8) -0.017(6) 0.015(6) 0.016(6)
C24 0.072(9) 0.075(9) 0.048(8) 0.008(7) 0.014(7) 0.032(8)
C3 0.055(8) 0.085(9) 0.061(9) -0.010(8) -0.014(8) 0.019(7)
C57 0.072(10) 0.079(10) 0.076(10) -0.004(8) 0.015(8) 0.008(8)
C77 0.106(12) 0.056(10) 0.108(12) 0.004(9) 0.063(10) 0.006(9)
C58 0.086(10) 0.059(8) 0.072(9) 0.018(7) 0.030(8) -0.020(7)
N6 0.048(6) 0.069(7) 0.053(7) -0.007(5) 0.027(5) -0.009(5)
C20 0.092(12) 0.30(2) 0.068(11) 0.049(13) -0.005(9) -0.019(13)
C70 0.039(7) 0.025(6) 0.045(7) -0.010(5) 0.005(6) 0.007(5)
C71 0.088(11) 0.074(11) 0.091(12) 0.006(9) 0.010(9) 0.032(8)
C55 0.116(14) 0.101(13) 0.066(10) -0.009(10) 0.004(9) -0.014(11)
C50 0.110(15) 0.26(2) 0.154(19) -0.027(17) 0.032(13) -0.021(14)
C17 0.109(11) 0.076(10) 0.067(11) 0.021(8) 0.011(8) -0.007(9)
C1 0.052(8) 0.047(7) 0.046(8) -0.005(6) -0.002(6) -0.013(6)
C51 0.164(18) 0.150(17) 0.138(16) 0.085(14) 0.052(14) 0.038(14)
C30 0.061(8) 0.099(10) 0.071(9) -0.026(8) -0.007(7) -0.015(8)
C15 0.065(9) 0.104(11) 0.080(11) -0.005(9) 0.009(8) 0.029(8)
C64 0.044(9) 0.31(2) 0.062(10) -0.067(12) -0.005(8) 0.008(11)
C46 0.058(11) 0.21(2) 0.035(9) -0.026(12) 0.045(8) -0.018(11)
C33 0.092(12) 0.082(10) 0.060(10) 0.012(9) -0.033(9) -0.010(8)
C59 0.21(2) 0.30(3) 0.134(17) -0.053(17) 0.021(16) -0.18(2)

loop_
_atom_type_symbol
_atom_type_description
_atom_type_scat_dispersion_real
_atom_type_scat_dispersion_imag
_atom_type_scat_source
C C 0.0033 0.0016 'International Tables Vol C Tables 4.2.6.8 and 6.1.1.4'
H H 0.0000 0.0000 'International Tables Vol C Tables 4.2.6.8 and 6.1.1.4'
N N 0.0061 0.0033 'International Tables Vol C Tables 4.2.6.8 and 6.1.1.4'
F F 0.0171 0.0103 'International Tables Vol C Tables 4.2.6.8 and 6.1.1.4'
P P 0.1023 0.0942 'International Tables Vol C Tables 4.2.6.8 and 6.1.1.4'
Cu Cu 0.3201 1.2651 'International Tables Vol C Tables 4.2.6.8 and 6.1.1.4'

loop_
_geom_angle_atom_site_label_1
_geom_angle_atom_site_label_2
_geom_angle_atom_site_label_3
_geom_angle
_geom_angle_site_symmetry_3
N5 Cu1 N2 130.3(3) .
N5 Cu1 N1 133.7(3) .
N2 Cu1 N1 80.2(3) .
N5 Cu1 N7 102.6(3) 2
N2 Cu1 N7 102.2(3) 2
N1 Cu1 N7 102.5(3) 2
N6 Cu2 N4 128.4(4) .
N6 Cu2 N3 113.6(3) .
N4 Cu2 N3 81.7(4) .
N6 Cu2 N8 104.5(4) .
N4 Cu2 N8 110.1(3) .
N3 Cu2 N8 118.5(4) .
F4 P1 F3 173.1(7) .
F4 P1 F6 101.1(7) .
F3 P1 F6 85.8(5) .
F4 P1 F2 90.1(6) .
F3 P1 F2 90.9(5) .
F6 P1 F2 88.5(5) .
F4 P1 F5 86.8(6) .
F3 P1 F5 86.4(5) .
F6 P1 F5 171.7(6) .
F2 P1 F5 88.9(4) .
F4 P1 F1 93.4(6) .
F3 P1 F1 85.6(5) .
F6 P1 F1 91.4(5) .
F2 P1 F1 176.5(6) .
F5 P1 F1 90.8(4) .
C44 C45 C46 118.2(16) .
C71 N7 C75 116.3(11) .
C71 N7 Cu1 124.5(9) 2_454
C75 N7 Cu1 119.2(7) 2_454
C80 N8 C76 122.9(11) .
C80 N8 Cu2 125.7(9) .
C76 N8 Cu2 110.9(9) .
C27 C22 C23 120.2(9) .
C27 C22 C10 124.6(8) .
C23 C22 C10 115.1(9) .
N2 C10 C9 121.0(9) .
N2 C10 C22 115.7(9) .
C9 C10 C22 122.7(8) .
C40 N4 C41 117.5(9) .
C40 N4 Cu2 130.4(7) .
C41 N4 Cu2 111.7(7) .
C65 N5 C61 115.0(9) .
C65 N5 Cu1 121.5(7) .
C61 N5 Cu1 120.5(8) .
C8 C7 C11 118.0(10) .
C8 C7 C6 129.1(10) .
C11 C7 C6 112.9(9) .
C62 C63 C64 118.2(11) .
C62 C63 C68 120.5(10) .
C64 C63 C68 119.5(10) .
C42 C41 N4 118.6(9) .
C42 C41 C37 124.0(11) .
N4 C41 C37 117.2(10) .
N1 C12 C11 115.4(8) .
N1 C12 C4 123.3(8) .
C11 C12 C4 121.2(9) .
C44 C43 C31 118.3(12) .
C44 C43 C48 127.3(13) .
C31 C43 C48 114.4(13) .
N2 C11 C12 119.9(9) .
N2 C11 C7 119.4(9) .
C12 C11 C7 120.7(9) .
C63 C62 C61 116.8(12) .
C8 C9 C10 118.3(9) .
C1 N1 C12 120.2(8) .
C1 N1 Cu1 126.0(7) .
C12 N1 Cu1 113.2(6) .
C10 N2 C11 120.0(9) .
C10 N2 Cu1 128.8(7) .
C11 N2 Cu1 110.3(7) .
C36 C35 C34 128.5(12) .
C74 C75 N7 119.6(11) .
C78 C79 C80 121.4(11) .
C37 C38 C39 122.3(14) .
N5 C65 C64 122.2(11) .
C7 C8 C9 123.2(10) .
N5 C61 C62 126.1(11) .
C3 C4 C5 127.1(11) .
C3 C4 C12 115.7(10) .
C5 C4 C12 117.0(10) .
C18 C13 C14 124.8(12) .
C18 C13 C1 123.2(12) .
C14 C13 C1 112.0(10) .
C79 C78 C77 119.7(12) .
C79 C78 C73 121.6(11) .
C77 C78 C73 118.5(11) .
C49 C44 C43 123.9(14) .
C49 C44 C45 123.3(17) .
C43 C44 C45 112.8(12) .
N6 C66 C67 124.4(10) .
N3 C31 C43 121.6(12) .
N3 C31 C32 113.5(13) .
C43 C31 C32 124.9(12) .
C6 C5 C4 122.6(11) .
C46 C47 C48 139(2) .
C41 C42 N3 119.3(9) .
C41 C42 C34 118.0(11) .
N3 C42 C34 122.6(11) .
C17 C16 C15 127.8(12) .
C17 C16 C20 120.2(14) .
C15 C16 C20 111.7(14) .
C75 C74 C73 120.4(12) .
C73 C72 C71 113.0(10) .
N8 C80 C79 118.3(12) .
C26 C25 C24 124.5(11) .
C26 C25 C29 118.8(12) .
C24 C25 C29 116.7(12) .
C55 C54 C53 125.3(17) .
C72 C73 C74 118.7(10) .
C72 C73 C78 121.8(10) .
C74 C73 C78 118.9(10) .
N4 C40 C39 127.1(10) .
N4 C40 C52 118.0(9) .
C39 C40 C52 114.7(10) .
C13 C14 C15 118.4(12) .
C13 C14 C19 128.7(12) .
C15 C14 C19 112.0(12) .
C25 C26 C27 116.3(10) .
C77 C76 N8 119.5(12) .
C68 C67 C66 120.4(10) .
C68 C69 C70 117.9(9) .
C38 C37 C36 127.9(13) .
C38 C37 C41 120.0(11) .
C36 C37 C41 111.6(12) .
C22 C27 C26 122.6(10) .
C22 C27 C30 118.9(9) .
C26 C27 C30 118.3(10) .
C67 C68 C69 117.3(10) .
C67 C68 C63 121.9(10) .
C69 C68 C63 120.7(9) .
C38 C39 C40 115.4(12) .
C55 C56 C57 116.9(13) .
C5 C6 C7 125.4(10) .
C24 C23 C22 120.0(11) .
C24 C23 C28 115.2(10) .
C22 C23 C28 124.8(10) .
C54 C53 C58 123.9(12) .
C54 C53 C52 113.7(12) .
C58 C53 C52 122.1(11) .
C31 N3 C42 124.3(10) .
C31 N3 Cu2 127.2(9) .
C42 N3 Cu2 108.5(7) .
C13 C18 C17 126.8(15) .
C13 C18 C21 121.5(12) .
C17 C18 C21 111.7(14) .
C57 C52 C53 124.5(10) .
C57 C52 C40 117.1(9) .
C53 C52 C40 118.1(9) .
C3 C2 C1 119.7(13) .
C35 C36 C37 118.9(12) .
C33 C32 C31 118.4(13) .
C33 C34 C35 132.2(13) .
C33 C34 C42 110.7(13) .
C35 C34 C42 117.1(12) .
C47 C48 C51 140.9(19) .
C47 C48 C43 100.9(16) .
C51 C48 C43 117.8(14) .
C23 C24 C25 116.1(10) .
C4 C3 C2 122.3(12) .
C52 C57 C56 117.0(12) .
C52 C57 C60 124.1(11) .
C56 C57 C60 118.8(12) .
C76 C77 C78 116.8(14) .
C70 N6 C66 114.1(10) .
C70 N6 Cu2 128.3(8) .
C66 N6 Cu2 116.0(8) .
N6 C70 C69 125.7(9) .
N7 C71 C72 131.2(14) .
C54 C55 C56 122.4(15) .
C54 C55 C59 119.1(18) .
C56 C55 C59 118.5(16) .
C18 C17 C16 110.1(14) .
N1 C1 C2 118.6(11) .
N1 C1 C13 120.3(10) .
C2 C1 C13 121.1(11) .
C14 C15 C16 111.2(12) .
C63 C64 C65 119.8(12) .
C47 C46 C45 120.7(17) .
C47 C46 C50 126(2) .
C45 C46 C50 111.9(18) .
C32 C33 C34 130.4(14) .

loop_
_geom_bond_atom_site_label_1
_geom_bond_atom_site_label_2
_geom_bond_distance
_geom_bond_site_symmetry_2
Cu1 N5 1.927(7) .
Cu1 N2 2.068(8) .
Cu1 N1 2.072(7) .
Cu1 N7 2.191(8) 2
Cu2 N6 1.972(9) .
Cu2 N4 1.988(8) .
Cu2 N3 2.078(8) .
Cu2 N8 2.131(10) .
P1 F4 1.432(11) .
P1 F3 1.541(11) .
P1 F6 1.545(9) .
P1 F2 1.586(8) .
P1 F5 1.607(8) .
P1 F1 1.611(7) .
C45 C44 1.428(19) .
C45 C46 1.49(2) .
N7 C71 1.199(13) .
N7 C75 1.375(12) .
N7 Cu1 2.191(8) 2_454
N8 C80 1.211(12) .
N8 C76 1.461(13) .
C22 C27 1.315(12) .
C22 C23 1.401(12) .
C22 C10 1.499(12) .
C10 N2 1.323(11) .
C10 C9 1.422(13) .
N4 C40 1.304(12) .
N4 C41 1.365(12) .
N5 C65 1.289(13) .
N5 C61 1.296(14) .
C7 C8 1.302(12) .
C7 C11 1.465(13) .
C7 C6 1.479(14) .
C63 C62 1.320(14) .
C63 C64 1.344(15) .
C63 C68 1.546(14) .
C41 C42 1.337(13) .
C41 C37 1.537(15) .
C12 N1 1.332(10) .
C12 C11 1.425(12) .
C12 C4 1.453(12) .
C43 C44 1.427(18) .
C43 C31 1.431(17) .
C43 C48 1.65(2) .
C11 N2 1.345(11) .
C62 C61 1.404(15) .
C9 C8 1.334(12) .
N1 C1 1.325(12) .
C35 C36 1.294(15) .
C35 C34 1.349(16) .
C75 C74 1.365(14) .
C79 C78 1.379(14) .
C79 C80 1.385(14) .
C38 C37 1.309(16) .
C38 C39 1.352(16) .
C65 C64 1.411(16) .
C4 C3 1.316(14) .
C4 C5 1.396(14) .
C13 C18 1.337(16) .
C13 C14 1.366(15) .
C13 C1 1.523(14) .
C78 C77 1.384(16) .
C78 C73 1.480(14) .
C44 C49 1.397(15) .
C66 N6 1.337(12) .
C66 C67 1.388(13) .
C31 N3 1.340(14) .
C31 C32 1.548(17) .
C5 C6 1.319(13) .
C47 C46 1.17(2) .
C47 C48 1.35(2) .
C42 N3 1.365(12) .
C42 C34 1.499(14) .
C16 C17 1.426(17) .
C16 C15 1.521(17) .
C16 C20 1.598(17) .
C74 C73 1.393(14) .
C72 C73 1.369(12) .
C72 C71 1.402(14) .
C25 C26 1.340(14) .
C25 C24 1.403(15) .
C25 C29 1.585(15) .
C54 C55 1.345(18) .
C54 C53 1.369(17) .
C40 C39 1.448(15) .
C40 C52 1.556(13) .
C14 C15 1.484(15) .
C14 C19 1.587(17) .
C26 C27 1.398(13) .
C76 C77 1.320(14) .
C67 C68 1.347(13) .
C69 C68 1.355(12) .
C69 C70 1.437(13) .
C37 C36 1.517(16) .
C27 C30 1.524(14) .
C56 C55 1.415(17) .
C56 C57 1.480(16) .
C23 C24 1.385(14) .
C23 C28 1.487(15) .
C53 C58 1.461(15) .
C53 C52 1.471(13) .
C21 C18 1.474(16) .
C18 C17 1.391(16) .
C52 C57 1.389(14) .
C2 C3 1.382(16) .
C2 C1 1.437(16) .
C60 C57 1.610(16) .
C32 C33 1.312(16) .
C34 C33 1.332(17) .
C48 C51 1.50(2) .
N6 C70 1.287(11) .
C55 C59 1.59(2) .
C50 C46 1.66(2) .

loop_
_geom_torsion_atom_site_label_1
_geom_torsion_atom_site_label_2
_geom_torsion_atom_site_label_3
_geom_torsion_atom_site_label_4
_geom_torsion
_geom_torsion_site_symmetry_1
N6 Cu2 N8 C80 -154.8(11) .
N4 Cu2 N8 C80 64.1(12) .
N3 Cu2 N8 C80 -27.1(13) .
N6 Cu2 N8 C76 33.2(8) .
N4 Cu2 N8 C76 -107.9(8) .
N3 Cu2 N8 C76 160.8(7) .
C27 C22 C10 N2 74.9(12) .
C23 C22 C10 N2 -106.4(9) .
C27 C22 C10 C9 -96.7(12) .
C23 C22 C10 C9 82.0(12) .
N6 Cu2 N4 C40 -69.6(9) .
N3 Cu2 N4 C40 176.7(9) .
N8 Cu2 N4 C40 59.4(9) .
N6 Cu2 N4 C41 118.3(6) .
N3 Cu2 N4 C41 4.7(6) .
N8 Cu2 N4 C41 -112.7(6) .
N2 Cu1 N5 C65 -141.2(9) .
N1 Cu1 N5 C65 -21.0(12) .
N7 Cu1 N5 C65 100.5(10) 2
N2 Cu1 N5 C61 59.4(10) .
N1 Cu1 N5 C61 179.6(8) .
N7 Cu1 N5 C61 -58.9(9) 2
C40 N4 C41 C42 -179.7(9) .
Cu2 N4 C41 C42 -6.5(11) .
C40 N4 C41 C37 5.1(13) .
Cu2 N4 C41 C37 178.3(7) .
N1 C12 C11 N2 3.1(12) .
C4 C12 C11 N2 -176.3(8) .
N1 C12 C11 C7 -176.1(8) .
C4 C12 C11 C7 4.5(13) .
C8 C7 C11 N2 -1.9(13) .
C6 C7 C11 N2 179.4(8) .
C8 C7 C11 C12 177.3(9) .
C6 C7 C11 C12 -1.3(12) .
C64 C63 C62 C61 -11(2) .
C68 C63 C62 C61 -175.7(11) .
N2 C10 C9 C8 1.2(15) .
C22 C10 C9 C8 172.4(9) .
C11 C12 N1 C1 176.4(8) .
C4 C12 N1 C1 -4.2(13) .
C11 C12 N1 Cu1 4.9(10) .
C4 C12 N1 Cu1 -175.7(7) .
N5 Cu1 N1 C1 43.5(9) .
N2 Cu1 N1 C1 -178.5(8) .
N7 Cu1 N1 C1 -78.0(8) 2
N5 Cu1 N1 C12 -145.5(6) .
N2 Cu1 N1 C12 -7.5(6) .
N7 Cu1 N1 C12 93.0(6) 2
C9 C10 N2 C11 0.2(13) .
C22 C10 N2 C11 -171.6(8) .
C9 C10 N2 Cu1 -167.6(7) .
C22 C10 N2 Cu1 20.6(11) .
C12 C11 N2 C10 -179.1(8) .
C7 C11 N2 C10 0.1(12) .
C12 C11 N2 Cu1 -9.2(10) .
C7 C11 N2 Cu1 170.0(6) .
N5 Cu1 N2 C10 -41.8(9) .
N1 Cu1 N2 C10 177.5(8) .
N7 Cu1 N2 C10 76.6(8) 2
N5 Cu1 N2 C11 149.4(6) .
N1 Cu1 N2 C11 8.7(6) .
N7 Cu1 N2 C11 -92.1(6) 2
C71 N7 C75 C74 -7.9(17) .
Cu1 N7 C75 C74 169.9(9) 2_454
C61 N5 C65 C64 -11(2) .
Cu1 N5 C65 C64 -171.6(12) .
C11 C7 C8 C9 3.5(15) .
C6 C7 C8 C9 -178.1(10) .
C10 C9 C8 C7 -3.2(16) .
C65 N5 C61 C62 9.9(19) .
Cu1 N5 C61 C62 170.6(11) .
C63 C62 C61 N5 1(2) .
N1 C12 C4 C3 1.5(14) .
C11 C12 C4 C3 -179.2(9) .
N1 C12 C4 C5 176.2(9) .
C11 C12 C4 C5 -4.5(13) .
C80 C79 C78 C77 -1.0(18) .
C80 C79 C78 C73 -174.5(11) .
C31 C43 C44 C49 7.0(18) .
C48 C43 C44 C49 -172.8(11) .
C31 C43 C44 C45 -174.5(11) .
C48 C43 C44 C45 5.7(18) .
C46 C45 C44 C49 171.3(12) .
C46 C45 C44 C43 -7.2(17) .
C44 C43 C31 N3 84.2(15) .
C48 C43 C31 N3 -95.9(14) .
C44 C43 C31 C32 -95.3(15) .
C48 C43 C31 C32 84.5(15) .
C3 C4 C5 C6 175.3(12) .
C12 C4 C5 C6 1.3(16) .
N4 C41 C42 N3 4.7(13) .
C37 C41 C42 N3 179.5(8) .
N4 C41 C42 C34 -171.6(8) .
C37 C41 C42 C34 3.3(14) .
N7 C75 C74 C73 7.5(19) .
C76 N8 C80 C79 -7.9(19) .
Cu2 N8 C80 C79 -179.0(8) .
C78 C79 C80 N8 1.4(19) .
C71 C72 C73 C74 5.7(16) .
C71 C72 C73 C78 176.2(10) .
C75 C74 C73 C72 -6.7(18) .
C75 C74 C73 C78 -177.4(11) .
C79 C78 C73 C72 148.3(12) .
C77 C78 C73 C72 -25.4(17) .
C79 C78 C73 C74 -41.3(17) .
C77 C78 C73 C74 145.1(12) .
C41 N4 C40 C39 -0.8(16) .
Cu2 N4 C40 C39 -172.4(8) .
C41 N4 C40 C52 -175.3(8) .
Cu2 N4 C40 C52 13.0(13) .
C18 C13 C14 C15 3.9(17) .
C1 C13 C14 C15 -176.5(9) .
C18 C13 C14 C19 -165.2(12) .
C1 C13 C14 C19 14.4(16) .
C24 C25 C26 C27 -5.2(16) .
C29 C25 C26 C27 178.4(9) .
C80 N8 C76 C77 15(2) .
Cu2 N8 C76 C77 -173.0(10) .
N6 C66 C67 C68 2.4(18) .
C39 C38 C37 C36 177.6(12) .
C39 C38 C37 C41 6(2) .
C42 C41 C37 C38 177.1(12) .
N4 C41 C37 C38 -8.0(16) .
C42 C41 C37 C36 4.3(14) .
N4 C41 C37 C36 179.2(9) .
C23 C22 C27 C26 -1.7(15) .
C10 C22 C27 C26 177.0(9) .
C23 C22 C27 C30 -178.2(9) .
C10 C22 C27 C30 0.5(15) .
C25 C26 C27 C22 4.9(15) .
C25 C26 C27 C30 -178.6(10) .
C66 C67 C68 C69 -4.4(17) .
C66 C67 C68 C63 179.9(10) .
C70 C69 C68 C67 2.9(15) .
C70 C69 C68 C63 178.7(9) .
C62 C63 C68 C67 2.4(18) .
C64 C63 C68 C67 -161.7(14) .
C62 C63 C68 C69 -173.1(12) .
C64 C63 C68 C69 22.7(18) .
C37 C38 C39 C40 -2(2) .
N4 C40 C39 C38 -1.4(18) .
C52 C40 C39 C38 173.3(11) .
C4 C5 C6 C7 1.9(18) .
C8 C7 C6 C5 179.6(11) .
C11 C7 C6 C5 -1.9(15) .
C27 C22 C23 C24 -1.5(15) .
C10 C22 C23 C24 179.7(9) .
C27 C22 C23 C28 177.9(10) .
C10 C22 C23 C28 -0.9(14) .
C55 C54 C53 C58 -178.4(13) .
C55 C54 C53 C52 -4(2) .
C43 C31 N3 C42 -176.3(10) .
C32 C31 N3 C42 3.2(15) .
C43 C31 N3 Cu2 4.0(17) .
C32 C31 N3 Cu2 -176.4(7) .
C41 C42 N3 C31 179.9(10) .
C34 C42 N3 C31 -4.0(15) .
C41 C42 N3 Cu2 -0.4(10) .
C34 C42 N3 Cu2 175.7(7) .
N6 Cu2 N3 C31 48.9(10) .
N4 Cu2 N3 C31 177.3(9) .
N8 Cu2 N3 C31 -74.4(10) .
N6 Cu2 N3 C42 -130.8(6) .
N4 Cu2 N3 C42 -2.4(6) .
N8 Cu2 N3 C42 106.0(6) .
C14 C13 C18 C17 -6(2) .
C1 C13 C18 C17 174.6(11) .
C14 C13 C18 C21 177.7(11) .
C1 C13 C18 C21 -1.9(17) .
C54 C53 C52 C57 0.2(17) .
C58 C53 C52 C57 174.8(11) .
C54 C53 C52 C40 174.4(11) .
C58 C53 C52 C40 -11.0(15) .
N4 C40 C52 C57 80.8(12) .
C39 C40 C52 C57 -94.5(12) .
N4 C40 C52 C53 -93.9(11) .
C39 C40 C52 C53 90.9(12) .
C34 C35 C36 C37 17(2) .
C38 C37 C36 C35 174.4(14) .
C41 C37 C36 C35 -13.5(16) .
N3 C31 C32 C33 -1.5(16) .
C43 C31 C32 C33 178.1(12) .
C36 C35 C34 C33 170.4(14) .
C36 C35 C34 C42 -8.0(19) .
C41 C42 C34 C33 178.6(10) .
N3 C42 C34 C33 2.5(14) .
C41 C42 C34 C35 -2.7(14) .
N3 C42 C34 C35 -178.8(9) .
C46 C47 C48 C51 -179(2) .
C46 C47 C48 C43 8(3) .
C44 C43 C48 C47 -4.5(17) .
C31 C43 C48 C47 175.7(12) .
C44 C43 C48 C51 -179.4(13) .
C31 C43 C48 C51 0.8(17) .
C22 C23 C24 C25 1.2(15) .
C28 C23 C24 C25 -178.2(10) .
C26 C25 C24 C23 2.3(17) .
C29 C25 C24 C23 178.7(9) .
C5 C4 C3 C2 -173.8(12) .
C12 C4 C3 C2 0.2(17) .
C1 C2 C3 C4 1(2) .
C53 C52 C57 C56 1.6(16) .
C40 C52 C57 C56 -172.7(10) .
C53 C52 C57 C60 -174.9(10) .
C40 C52 C57 C60 10.9(16) .
C55 C56 C57 C52 0.0(17) .
C55 C56 C57 C60 176.6(11) .
N8 C76 C77 C78 -13.4(18) .
C79 C78 C77 C76 7.3(18) .
C73 C78 C77 C76 -178.9(11) .
C67 C66 N6 C70 1.3(15) .
C67 C66 N6 Cu2 -165.8(9) .
N4 Cu2 N6 C70 8.7(10) .
N3 Cu2 N6 C70 107.1(8) .
N8 Cu2 N6 C70 -122.4(9) .
N4 Cu2 N6 C66 173.7(7) .
N3 Cu2 N6 C66 -88.0(8) .
N8 Cu2 N6 C66 42.6(8) .
C66 N6 C70 C69 -2.9(14) .
Cu2 N6 C70 C69 162.3(8) .
C68 C69 C70 N6 0.8(16) .
C75 N7 C71 C72 8(2) .
Cu1 N7 C71 C72 -169.2(10) 2_454
C73 C72 C71 N7 -8(2) .
C53 C54 C55 C56 6(2) .
C53 C54 C55 C59 -176.0(14) .
C57 C56 C55 C54 -3(2) .
C57 C56 C55 C59 178.3(12) .
C13 C18 C17 C16 -0.4(18) .
C21 C18 C17 C16 176.4(10) .
C15 C16 C17 C18 8.5(18) .
C20 C16 C17 C18 -177.7(11) .
C12 N1 C1 C2 4.9(14) .
Cu1 N1 C1 C2 175.3(8) .
C12 N1 C1 C13 -177.3(9) .
Cu1 N1 C1 C13 -6.9(13) .
C3 C2 C1 N1 -3.2(17) .
C3 C2 C1 C13 179.0(11) .
C18 C13 C1 N1 -94.3(13) .
C14 C13 C1 N1 86.1(12) .
C18 C13 C1 C2 83.4(14) .
C14 C13 C1 C2 -96.2(13) .
C13 C14 C15 C16 3.1(14) .
C19 C14 C15 C16 173.9(10) .
C17 C16 C15 C14 -9.9(17) .
C20 C16 C15 C14 175.9(10) .
C62 C63 C64 C65 10(2) .
C68 C63 C64 C65 174.7(14) .
N5 C65 C64 C63 2(3) .
C48 C47 C46 C45 -11(3) .
C48 C47 C46 C50 -178.8(18) .
C44 C45 C46 C47 9(2) .
C44 C45 C46 C50 178.9(12) .
C31 C32 C33 C34 1(2) .
C35 C34 C33 C32 -179.4(13) .
C42 C34 C33 C32 -1.0(19) .
